data_7716796
loop_
_publ_author_name
'Hacker, Ryan M.'
'Grimard, Daniela M.'
'Morgan, Katie A.'
'Saleh, Eaman'
'Wrublik, Morgan M.'
'Meiss, Cade J.'
'Kant, Caitlyn C.'
'Jones, Marjorie A.'
'Brennessel, William W.'
'Webb, Michael I.'

_publ_section_title
;
 Ru(II)-arene azole complexes as anti-amyloid-&#x3b2; agents.
;
_journal_issue 47
_journal_name_full 'Dalton transactions (Cambridge, England : 2003)'
_journal_page_first 18845
_journal_page_last 18855
_journal_paper_doi 10.1039/d4dt01740d
_journal_volume 53
_journal_year 2024
_chemical_formula_moiety 'C13 H18 Cl2 N2 O Ru'
_chemical_formula_sum 'C13 H18 Cl2 N2 O Ru'
_chemical_formula_weight 390.26
_space_group_crystal_system monoclinic
_space_group_IT_number 14
_space_group_name_Hall '-P 2yn'
_space_group_name_H-M_alt 'P 1 21/n 1'
_atom_sites_solution_hydrogens mixed
_atom_sites_solution_primary dual
_atom_sites_solution_secondary difmap
_audit_creation_date 2023-10-19
_audit_creation_method
;
Olex2 1.5
(compiled 2023.08.24 svn.re1ec1418 for OlexSys, GUI svn.r6817)
;
_audit_update_record
;
2024-05-18 deposited with the CCDC.	2024-07-29 downloaded from the CCDC.
;
_cell_angle_alpha 90
_cell_angle_beta 96.4651(5)
_cell_angle_gamma 90
_cell_formula_units_Z 4
_cell_length_a 9.84141(5)
_cell_length_b 8.20452(6)
_cell_length_c 18.14037(10)
_cell_measurement_reflns_used 12718
_cell_measurement_temperature 100.00(10)
_cell_measurement_theta_max 79.9760
_cell_measurement_theta_min 4.8900
_cell_volume 1455.412(15)
_computing_cell_refinement 'CrysAlisPro 1.171.42.101a (Rigaku OD, 2023)'
_computing_data_collection 'CrysAlisPro 1.171.42.101a (Rigaku OD, 2023)'
_computing_data_reduction 'CrysAlisPro 1.171.42.101a (Rigaku OD, 2023)'
_computing_molecular_graphics 'Olex2 1.5 (Dolomanov et al., 2009)'
_computing_publication_material 'Olex2 1.5 (Dolomanov et al., 2009)'
_computing_structure_refinement 'SHELXL 2019/3 (Sheldrick, 2015b)'
_computing_structure_solution 'SHELXT 2018/2 (Sheldrick, 2015a)'
_diffrn_ambient_environment N~2~
_diffrn_ambient_temperature 100.00(10)
_diffrn_detector 'Hybrid Pixel Array Detector'
_diffrn_detector_area_resol_mean 10.0000
_diffrn_detector_type HyPix
_diffrn_measured_fraction_theta_full 0.997
_diffrn_measured_fraction_theta_max 0.977
_diffrn_measurement_details
;
List of Runs (angles in degrees, time in seconds):

  # Type    Start    End  Width  t~exp~   \w     \q     \k     \f   Frames
#--------------------------------------------------------------------------
  1  \w     -9.00  28.00   0.50    0.05    --  -47.28  19.00-150.00   74
  2  \w     -9.00  28.00   0.50    0.05    --  -47.28  19.00 -90.00   74
  3  \w     -9.00  28.00   0.50    0.05    --  -47.28  19.00 -60.00   74
  4  \w     -9.00  28.00   0.50    0.05    --  -47.28  19.00 -30.00   74
  5  \w     -9.00  28.00   0.50    0.05    --  -47.28  19.00  60.00   74
  6  \w    -88.00 -21.00   0.50    0.09    --  -91.75 129.00 -53.00  134
  7  \w    -89.00 -15.00   0.50    0.05    --  -47.28 129.00 -53.00  148
  8  \w   -155.00 -63.00   0.50    0.09    --  -91.75-141.00  61.00  184
  9  \w   -119.00 -63.00   0.50    0.05    --  -47.28-141.00  61.00  112
 10  \w   -118.00 -71.00   0.50    0.05    --  -47.28-129.00-126.00   94
 11  \w     42.00  83.00   0.50    0.09    --  113.25 -61.00 -60.00   82
 12  \w     43.00  69.00   0.50    0.09    --  113.25 -61.00   0.00   52
 13  \w     42.00  67.00   0.50    0.09    --  113.25 -61.00  30.00   50
 14  \w     42.00  83.00   0.50    0.09    --  113.25 -61.00 -90.00   82
 15  \w     42.00  83.00   0.50    0.09    --  113.25 -61.00-120.00   82
 16  \w     42.00  83.00   0.50    0.09    --  113.25 -61.00-150.00   82
 17  \w     47.00 106.00   0.50    0.09    --  113.25 -94.00-180.00  118
 18  \w     43.00 114.00   0.50    0.09    --  113.25-129.00-126.00  142
 19  \w     37.00  96.00   0.50    0.05    --   47.28-129.00-126.00  118
 20  \w     44.00 111.00   0.50    0.09    --  113.25-125.00-180.00  134
 21  \w     42.00 106.00   0.50    0.09    --  113.25 -94.00-150.00  128
 22  \w     42.00 106.00   0.50    0.09    --  113.25 -94.00 -90.00  128
 23  \w     44.00 111.00   0.50    0.09    --  113.25-125.00   0.00  134
 24  \w     43.00 123.00   0.50    0.09    --  113.25-141.00  61.00  160
 25  \w     43.00 104.00   0.50    0.05    --   47.28-141.00  61.00  122
 26  \w     66.00 146.00   0.50    0.09    --  113.25   0.00  60.00  160
 27  \w     84.00 173.00   0.50    0.09    --  113.25 141.00 118.00  178
 28  \w     95.00 178.00   0.50    0.09    --  113.25 125.00  30.00  166
 29  \w     93.00 178.00   0.50    0.09    --  113.25 129.00 -53.00  170
 30  \w     95.00 178.00   0.50    0.09    --  113.25 125.00 -90.00  166
 31  \w     41.00 178.00   0.50    0.09    --  113.25   0.00 -60.00  274
;
_diffrn_measurement_device 'four-circle diffractometer'
_diffrn_measurement_device_type 'XtaLAB Synergy, Dualflex, HyPix'
_diffrn_measurement_method '\w scans'
_diffrn_orient_matrix_type 'CrysAlisPro convention (1999,Acta A55,543-557)'
_diffrn_orient_matrix_UB_11 -0.0194338000
_diffrn_orient_matrix_UB_12 0.0004810000
_diffrn_orient_matrix_UB_13 0.0830946000
_diffrn_orient_matrix_UB_21 -0.0068302000
_diffrn_orient_matrix_UB_22 -0.1875813000
_diffrn_orient_matrix_UB_23 -0.0006399000
_diffrn_orient_matrix_UB_31 0.1561890000
_diffrn_orient_matrix_UB_32 -0.0081635000
_diffrn_orient_matrix_UB_33 0.0200023000
_diffrn_radiation_monochromator mirror
_diffrn_radiation_probe x-ray
_diffrn_radiation_type 'Cu K\a'
_diffrn_radiation_wavelength 1.54184
_diffrn_reflns_av_R_equivalents 0.0379
_diffrn_reflns_av_unetI/netI 0.0248
_diffrn_reflns_Laue_measured_fraction_full 0.997
_diffrn_reflns_Laue_measured_fraction_max 0.977
_diffrn_reflns_limit_h_max 12
_diffrn_reflns_limit_h_min -7
_diffrn_reflns_limit_k_max 10
_diffrn_reflns_limit_k_min -10
_diffrn_reflns_limit_l_max 23
_diffrn_reflns_limit_l_min -23
_diffrn_reflns_number 18727
_diffrn_reflns_point_group_measured_fraction_full 0.997
_diffrn_reflns_point_group_measured_fraction_max 0.977
_diffrn_reflns_theta_full 74.504
_diffrn_reflns_theta_max 80.230
_diffrn_reflns_theta_min 4.896
_diffrn_source 'micro-focus sealed X-ray tube'
_diffrn_source_type 'PhotonJet (Cu) X-ray Source'
_exptl_absorpt_coefficient_mu 12.041
_exptl_absorpt_correction_T_max 1.00000
_exptl_absorpt_correction_T_min 0.62780
_exptl_absorpt_correction_type multi-scan
_exptl_absorpt_process_details
;
CrysAlisPro 1.171.42.101a (Rigaku Oxford Diffraction, 2023)
Empirical absorption correction using spherical harmonics,
implemented in SCALE3 ABSPACK scaling algorithm.
;
_exptl_crystal_colour orange
_exptl_crystal_colour_primary orange
_exptl_crystal_density_diffrn 1.781
_exptl_crystal_description block
_exptl_crystal_F_000 784
_exptl_crystal_size_max 0.185
_exptl_crystal_size_mid 0.078
_exptl_crystal_size_min 0.048
_refine_diff_density_max 0.453
_refine_diff_density_min -0.800
_refine_diff_density_rms 0.089
_refine_ls_extinction_method none
_refine_ls_goodness_of_fit_ref 1.086
_refine_ls_hydrogen_treatment mixed
_refine_ls_matrix_type full
_refine_ls_number_parameters 183
_refine_ls_number_reflns 3119
_refine_ls_number_restraints 0
_refine_ls_restrained_S_all 1.086
_refine_ls_R_factor_all 0.0238
_refine_ls_R_factor_gt 0.0232
_refine_ls_shift/su_max 0.001
_refine_ls_shift/su_mean 0.000
_refine_ls_structure_factor_coef Fsqd
_refine_ls_weighting_details 'w=1/[\s^2^(Fo^2^)+(0.0229P)^2^+2.2512P] where P=(Fo^2^+2Fc^2^)/3'
_refine_ls_weighting_scheme calc
_refine_ls_wR_factor_gt 0.0574
_refine_ls_wR_factor_ref 0.0578
_reflns_Friedel_coverage 0.000
_reflns_number_gt 3042
_reflns_number_total 3119
_reflns_threshold_expression 'I > 2\s(I)'
_cod_data_source_file d4dt01740d2.cif
_cod_data_source_block genmw04
_cod_depositor_comments 'Adding full bibliography for 7716796--7716798.cif.'
_cod_original_cell_volume 1455.411(15)
_cod_database_code 7716796
_shelx_shelxl_version_number 2019/3
_shelx_space_group_comment
;
The symmetry employed for this shelxl refinement is uniquely defined
by the following loop, which should always be used as a source of
symmetry information in preference to the above space-group names.
They are only intended as comments.
;
_shelx_estimated_absorpt_t_max 0.596
_shelx_estimated_absorpt_t_min 0.214
_olex2_refinement_description
;
1. Fixed Uiso
 At 1.2 times of:
  All C(H) groups
 At 1.5 times of:
  All C(H,H,H) groups
2.a Ternary CH refined with riding coordinates:
 C7(H7)
2.b Aromatic/amide H refined with riding coordinates:
 C2(H2), C3(H3), C5(H5), C6(H6), C12(H12), C13(H13)
2.c Idealised Me refined as rotating group:
 C8(H8A,H8B,H8C), C9(H9A,H9B,H9C), C10(H10A,H10B,H10C)
;
_olex2_submission_original_sample_id genmw04
_olex2_submission_special_instructions 'No special instructions were received'
_oxdiff_exptl_absorpt_empirical_details
;
Empirical correction (ABSPACK) includes:
- Absorption correction using spherical harmonics
- Frame scaling
;
_oxdiff_exptl_absorpt_empirical_full_max 1.375
_oxdiff_exptl_absorpt_empirical_full_min 0.735

loop_
_space_group_symop_operation_xyz
'x, y, z'
'-x+1/2, y+1/2, -z+1/2'
'-x, -y, -z'
'x-1/2, -y-1/2, z-1/2'

loop_
_atom_site_label
_atom_site_type_symbol
_atom_site_fract_x
_atom_site_fract_y
_atom_site_fract_z
_atom_site_U_iso_or_equiv
_atom_site_adp_type
_atom_site_occupancy
_atom_site_site_symmetry_order
_atom_site_calc_flag
_atom_site_refinement_flags_posn
_atom_site_refinement_flags_adp
_atom_site_refinement_flags_occupancy
_atom_site_disorder_assembly
_atom_site_disorder_group
Ru1 Ru 0.50119(2) 0.66172(2) 0.36533(2) 0.01002(6) Uani 1 1 d . . . . .
Cl1 Cl 0.73104(5) 0.55777(7) 0.38659(3) 0.01626(12) Uani 1 1 d . . . . .
Cl2 Cl 0.43064(5) 0.38311(7) 0.33812(3) 0.01606(11) Uani 1 1 d . . . . .
O1 O 0.59000(18) 0.7292(2) 0.14028(9) 0.0200(4) Uani 1 1 d . . . . .
N1 N 0.5235(2) 0.6725(3) 0.25027(10) 0.0146(4) Uani 1 1 d . . . . .
N2 N 0.7525(2) 0.7603(4) 0.24018(13) 0.0275(5) Uani 1 1 d . . . . .
H2A H 0.779(3) 0.735(4) 0.284(2) 0.023(8) Uiso 1 1 d . . . . .
H2B H 0.807(4) 0.803(5) 0.211(2) 0.039(10) Uiso 1 1 d . . . . .
C1 C 0.3052(2) 0.7137(3) 0.40756(12) 0.0126(4) Uani 1 1 d . . . . .
C2 C 0.3321(2) 0.8337(3) 0.35519(13) 0.0136(4) Uani 1 1 d . . . . .
H2 H 0.265582 0.857096 0.314450 0.016 Uiso 1 1 calc R U . . .
C3 C 0.4591(2) 0.9200(3) 0.36336(13) 0.0148(4) Uani 1 1 d . . . . .
H3 H 0.475861 0.999866 0.327565 0.018 Uiso 1 1 calc R U . . .
C4 C 0.5602(2) 0.8894(3) 0.42321(13) 0.0154(4) Uani 1 1 d . . . . .
C5 C 0.5315(2) 0.7681(3) 0.47616(12) 0.0137(4) Uani 1 1 d . . . . .
H5 H 0.598067 0.744392 0.516826 0.016 Uiso 1 1 calc R U . . .
C6 C 0.4067(2) 0.6839(3) 0.46888(12) 0.0128(4) Uani 1 1 d . . . . .
H6 H 0.389307 0.605685 0.505293 0.015 Uiso 1 1 calc R U . . .
C7 C 0.1726(2) 0.6189(3) 0.40340(12) 0.0140(4) Uani 1 1 d . . . . .
H7 H 0.194271 0.506872 0.423081 0.017 Uiso 1 1 calc R U . . .
C8 C 0.0992(2) 0.6017(3) 0.32543(13) 0.0189(5) Uani 1 1 d . . . . .
H8A H 0.074882 0.709941 0.305272 0.028 Uiso 1 1 calc R U . . .
H8B H 0.015920 0.536872 0.327074 0.028 Uiso 1 1 calc R U . . .
H8C H 0.159428 0.547089 0.293688 0.028 Uiso 1 1 calc R U . . .
C9 C 0.0810(2) 0.7025(4) 0.45550(14) 0.0209(5) Uani 1 1 d . . . . .
H9A H 0.129048 0.707018 0.505794 0.031 Uiso 1 1 calc R U . . .
H9B H -0.003960 0.640348 0.456045 0.031 Uiso 1 1 calc R U . . .
H9C H 0.059420 0.813431 0.437842 0.031 Uiso 1 1 calc R U . . .
C10 C 0.6970(3) 0.9728(4) 0.42856(16) 0.0241(5) Uani 1 1 d . . . . .
H10A H 0.769832 0.890908 0.435350 0.036 Uiso 1 1 calc R U . . .
H10B H 0.705598 1.047608 0.470934 0.036 Uiso 1 1 calc R U . . .
H10C H 0.704704 1.034161 0.382871 0.036 Uiso 1 1 calc R U . . .
C11 C 0.6248(2) 0.7205(3) 0.21417(13) 0.0159(5) Uani 1 1 d . . . . .
C12 C 0.4533(3) 0.6833(3) 0.12912(14) 0.0202(5) Uani 1 1 d . . . . .
H12 H 0.398159 0.677673 0.082722 0.024 Uiso 1 1 calc R U . . .
C13 C 0.4135(3) 0.6484(3) 0.19522(13) 0.0193(5) Uani 1 1 d . . . . .
H13 H 0.324702 0.612949 0.203658 0.023 Uiso 1 1 calc R U . . .

loop_
_atom_site_aniso_label
_atom_site_aniso_U_11
_atom_site_aniso_U_22
_atom_site_aniso_U_33
_atom_site_aniso_U_23
_atom_site_aniso_U_13
_atom_site_aniso_U_12
Ru1 0.01042(9) 0.01129(10) 0.00855(9) -0.00004(6) 0.00194(6) -0.00001(6)
Cl1 0.0126(2) 0.0205(3) 0.0160(2) 0.0020(2) 0.00302(18) 0.0033(2)
Cl2 0.0211(3) 0.0129(3) 0.0145(2) -0.0017(2) 0.00333(19) -0.0018(2)
O1 0.0247(9) 0.0244(10) 0.0118(7) 0.0022(7) 0.0055(6) 0.0002(7)
N1 0.0180(9) 0.0157(10) 0.0106(9) -0.0001(7) 0.0042(7) -0.0005(7)
N2 0.0187(10) 0.0431(15) 0.0211(11) 0.0135(11) 0.0038(9) -0.0058(10)
C1 0.0123(10) 0.0156(11) 0.0105(9) -0.0026(8) 0.0043(8) 0.0010(8)
C2 0.0140(10) 0.0130(11) 0.0141(10) 0.0004(8) 0.0026(8) 0.0043(8)
C3 0.0180(11) 0.0088(10) 0.0181(11) 0.0004(9) 0.0049(8) 0.0028(9)
C4 0.0171(11) 0.0128(11) 0.0170(10) -0.0067(9) 0.0043(8) -0.0037(9)
C5 0.0157(10) 0.0157(12) 0.0095(9) -0.0052(9) 0.0003(8) 0.0011(9)
C6 0.0153(10) 0.0161(11) 0.0076(9) -0.0019(8) 0.0044(8) 0.0023(8)
C7 0.0134(10) 0.0158(11) 0.0132(10) -0.0006(9) 0.0026(8) -0.0020(9)
C8 0.0163(11) 0.0265(13) 0.0136(10) 0.0007(10) 0.0000(8) -0.0059(10)
C9 0.0141(11) 0.0309(14) 0.0183(11) -0.0059(10) 0.0053(9) -0.0023(10)
C10 0.0184(12) 0.0231(14) 0.0309(13) -0.0060(11) 0.0031(10) -0.0066(10)
C11 0.0211(11) 0.0141(11) 0.0134(10) 0.0024(9) 0.0056(8) 0.0025(9)
C12 0.0252(12) 0.0204(13) 0.0148(11) -0.0015(9) 0.0009(9) -0.0026(10)
C13 0.0223(12) 0.0205(13) 0.0144(11) -0.0023(9) -0.0007(9) -0.0029(10)

loop_
_atom_type_symbol
_atom_type_description
_atom_type_scat_dispersion_real
_atom_type_scat_dispersion_imag
_atom_type_scat_source
C C 0.0181 0.0091 'International Tables Vol C Tables 4.2.6.8 and 6.1.1.4'
H H 0.0000 0.0000 'International Tables Vol C Tables 4.2.6.8 and 6.1.1.4'
N N 0.0311 0.0180 'International Tables Vol C Tables 4.2.6.8 and 6.1.1.4'
O O 0.0492 0.0322 'International Tables Vol C Tables 4.2.6.8 and 6.1.1.4'
Cl Cl 0.3639 0.7018 'International Tables Vol C Tables 4.2.6.8 and 6.1.1.4'
Ru Ru 0.0552 3.2960 'International Tables Vol C Tables 4.2.6.8 and 6.1.1.4'

loop_
_geom_angle_atom_site_label_1
_geom_angle_atom_site_label_2
_geom_angle_atom_site_label_3
_geom_angle
_geom_angle_site_symmetry_1
_geom_angle_site_symmetry_3
_geom_angle_publ_flag
Cl1 Ru1 Cl2 86.62(2) . . ?
N1 Ru1 Cl1 88.44(6) . . ?
N1 Ru1 Cl2 84.15(6) . . ?
N1 Ru1 C1 121.78(8) . . ?
N1 Ru1 C2 93.03(8) . . ?
N1 Ru1 C3 89.07(8) . . ?
N1 Ru1 C4 112.61(8) . . ?
N1 Ru1 C5 150.47(9) . . ?
N1 Ru1 C6 159.65(8) . . ?
C1 Ru1 Cl1 149.24(6) . . ?
C1 Ru1 Cl2 90.67(6) . . ?
C2 Ru1 Cl1 160.05(7) . . ?
C2 Ru1 Cl2 113.33(6) . . ?
C2 Ru1 C1 37.75(9) . . ?
C2 Ru1 C4 69.26(9) . . ?
C2 Ru1 C5 80.92(9) . . ?
C2 Ru1 C6 67.96(8) . . ?
C3 Ru1 Cl1 121.69(6) . . ?
C3 Ru1 Cl2 150.75(6) . . ?
C3 Ru1 C1 68.94(9) . . ?
C3 Ru1 C2 38.54(9) . . ?
C3 Ru1 C4 37.84(9) . . ?
C3 Ru1 C5 68.19(9) . . ?
C3 Ru1 C6 80.45(9) . . ?
C4 Ru1 Cl1 91.82(6) . . ?
C4 Ru1 Cl2 163.14(7) . . ?
C4 Ru1 C1 82.12(9) . . ?
C4 Ru1 C6 68.54(9) . . ?
C5 Ru1 Cl1 88.03(6) . . ?
C5 Ru1 Cl2 124.86(7) . . ?
C5 Ru1 C1 68.59(8) . . ?
C5 Ru1 C4 38.29(9) . . ?
C5 Ru1 C6 37.38(8) . . ?
C6 Ru1 Cl1 111.91(6) . . ?
C6 Ru1 Cl2 96.50(6) . . ?
C6 Ru1 C1 38.01(8) . . ?
C11 O1 C12 105.32(18) . . ?
C11 N1 Ru1 132.11(16) . . ?
C11 N1 C13 104.8(2) . . ?
C13 N1 Ru1 122.47(16) . . ?
H2A N2 H2B 122(3) . . ?
C11 N2 H2A 117(2) . . ?
C11 N2 H2B 120(2) . . ?
C2 C1 Ru1 70.29(12) . . ?
C2 C1 C6 118.4(2) . . ?
C2 C1 C7 123.4(2) . . ?
C6 C1 Ru1 70.98(12) . . ?
C6 C1 C7 118.2(2) . . ?
C7 C1 Ru1 131.96(16) . . ?
Ru1 C2 H2 130.6 . . ?
C1 C2 Ru1 71.97(13) . . ?
C1 C2 H2 119.9 . . ?
C1 C2 C3 120.2(2) . . ?
C3 C2 Ru1 70.15(13) . . ?
C3 C2 H2 119.9 . . ?
Ru1 C3 H3 129.9 . . ?
C2 C3 Ru1 71.32(13) . . ?
C2 C3 H3 119.2 . . ?
C4 C3 Ru1 72.26(14) . . ?
C4 C3 C2 121.7(2) . . ?
C4 C3 H3 119.2 . . ?
C3 C4 Ru1 69.90(13) . . ?
C3 C4 C5 117.7(2) . . ?
C3 C4 C10 121.2(2) . . ?
C5 C4 Ru1 70.56(13) . . ?
C5 C4 C10 121.0(2) . . ?
C10 C4 Ru1 127.34(17) . . ?
Ru1 C5 H5 130.1 . . ?
C4 C5 Ru1 71.16(12) . . ?
C4 C5 H5 119.5 . . ?
C6 C5 Ru1 71.86(12) . . ?
C6 C5 C4 121.1(2) . . ?
C6 C5 H5 119.5 . . ?
Ru1 C6 H6 131.7 . . ?
C1 C6 Ru1 71.01(12) . . ?
C1 C6 H6 119.5 . . ?
C5 C6 Ru1 70.76(12) . . ?
C5 C6 C1 121.1(2) . . ?
C5 C6 H6 119.5 . . ?
C1 C7 H7 107.9 . . ?
C1 C7 C8 114.24(19) . . ?
C1 C7 C9 107.55(19) . . ?
C8 C7 H7 107.9 . . ?
C8 C7 C9 111.26(19) . . ?
C9 C7 H7 107.9 . . ?
C7 C8 H8A 109.5 . . ?
C7 C8 H8B 109.5 . . ?
C7 C8 H8C 109.5 . . ?
H8A C8 H8B 109.5 . . ?
H8A C8 H8C 109.5 . . ?
H8B C8 H8C 109.5 . . ?
C7 C9 H9A 109.5 . . ?
C7 C9 H9B 109.5 . . ?
C7 C9 H9C 109.5 . . ?
H9A C9 H9B 109.5 . . ?
H9A C9 H9C 109.5 . . ?
H9B C9 H9C 109.5 . . ?
C4 C10 H10A 109.5 . . ?
C4 C10 H10B 109.5 . . ?
C4 C10 H10C 109.5 . . ?
H10A C10 H10B 109.5 . . ?
H10A C10 H10C 109.5 . . ?
H10B C10 H10C 109.5 . . ?
N1 C11 O1 112.9(2) . . ?
N1 C11 N2 129.4(2) . . ?
N2 C11 O1 117.6(2) . . ?
O1 C12 H12 126.1 . . ?
C13 C12 O1 107.7(2) . . ?
C13 C12 H12 126.1 . . ?
N1 C13 H13 125.4 . . ?
C12 C13 N1 109.2(2) . . ?
C12 C13 H13 125.4 . . ?

loop_
_geom_bond_atom_site_label_1
_geom_bond_atom_site_label_2
_geom_bond_distance
_geom_bond_site_symmetry_2
_geom_bond_publ_flag
Ru1 Cl1 2.4076(5) . ?
Ru1 Cl2 2.4236(6) . ?
Ru1 N1 2.1252(19) . ?
Ru1 C1 2.196(2) . ?
Ru1 C2 2.174(2) . ?
Ru1 C3 2.158(2) . ?
Ru1 C4 2.189(2) . ?
Ru1 C5 2.181(2) . ?
Ru1 C6 2.195(2) . ?
O1 C11 1.347(3) . ?
O1 C12 1.389(3) . ?
N1 C11 1.313(3) . ?
N1 C13 1.402(3) . ?
N2 H2A 0.83(4) . ?
N2 H2B 0.87(4) . ?
N2 C11 1.332(3) . ?
C1 C2 1.414(3) . ?
C1 C6 1.430(3) . ?
C1 C7 1.514(3) . ?
C2 H2 0.9500 . ?
C2 C3 1.430(3) . ?
C3 H3 0.9500 . ?
C3 C4 1.410(3) . ?
C4 C5 1.433(3) . ?
C4 C10 1.503(3) . ?
C5 H5 0.9500 . ?
C5 C6 1.403(3) . ?
C6 H6 0.9500 . ?
C7 H7 1.0000 . ?
C7 C8 1.521(3) . ?
C7 C9 1.539(3) . ?
C8 H8A 0.9800 . ?
C8 H8B 0.9800 . ?
C8 H8C 0.9800 . ?
C9 H9A 0.9800 . ?
C9 H9B 0.9800 . ?
C9 H9C 0.9800 . ?
C10 H10A 0.9800 . ?
C10 H10B 0.9800 . ?
C10 H10C 0.9800 . ?
C12 H12 0.9500 . ?
C12 C13 1.334(4) . ?
C13 H13 0.9500 . ?

loop_
_geom_hbond_atom_site_label_D
_geom_hbond_atom_site_label_H
_geom_hbond_atom_site_label_A
_geom_hbond_distance_DH
_geom_hbond_distance_HA
_geom_hbond_distance_DA
_geom_hbond_angle_DHA
_geom_hbond_site_symmetry_A
_geom_hbond_publ_flag
N2 H2A Cl1 0.83(4) 2.45(4) 3.160(2) 144(3) . yes
N2 H2B Cl1 0.87(4) 2.73(4) 3.370(3) 131(3) 2_655 yes
N2 H2B Cl2 0.87(4) 2.90(4) 3.709(2) 155(3) 2_655 yes

loop_
_geom_torsion_atom_site_label_1
_geom_torsion_atom_site_label_2
_geom_torsion_atom_site_label_3
_geom_torsion_atom_site_label_4
_geom_torsion
_geom_torsion_site_symmetry_1
_geom_torsion_site_symmetry_2
_geom_torsion_site_symmetry_3
_geom_torsion_site_symmetry_4
_geom_torsion_publ_flag
Ru1 N1 C11 O1 -171.15(16) . . . . ?
Ru1 N1 C11 N2 8.8(4) . . . . ?
Ru1 N1 C13 C12 171.88(18) . . . . ?
Ru1 C1 C2 C3 -52.96(19) . . . . ?
Ru1 C1 C6 C5 52.1(2) . . . . ?
Ru1 C1 C7 C8 -66.2(3) . . . . ?
Ru1 C1 C7 C9 169.74(17) . . . . ?
Ru1 C2 C3 C4 -54.1(2) . . . . ?
Ru1 C3 C4 C5 -53.69(19) . . . . ?
Ru1 C3 C4 C10 122.2(2) . . . . ?
Ru1 C4 C5 C6 -53.9(2) . . . . ?
Ru1 C5 C6 C1 -52.21(19) . . . . ?
O1 C12 C13 N1 0.4(3) . . . . ?
C1 C2 C3 Ru1 53.80(19) . . . . ?
C1 C2 C3 C4 -0.3(3) . . . . ?
C2 C1 C6 Ru1 -53.73(18) . . . . ?
C2 C1 C6 C5 -1.6(3) . . . . ?
C2 C1 C7 C8 26.6(3) . . . . ?
C2 C1 C7 C9 -97.5(3) . . . . ?
C2 C3 C4 Ru1 53.7(2) . . . . ?
C2 C3 C4 C5 0.0(3) . . . . ?
C2 C3 C4 C10 175.9(2) . . . . ?
C3 C4 C5 Ru1 53.37(19) . . . . ?
C3 C4 C5 C6 -0.5(3) . . . . ?
C4 C5 C6 Ru1 53.56(19) . . . . ?
C4 C5 C6 C1 1.4(3) . . . . ?
C6 C1 C2 Ru1 54.07(18) . . . . ?
C6 C1 C2 C3 1.1(3) . . . . ?
C6 C1 C7 C8 -155.4(2) . . . . ?
C6 C1 C7 C9 80.6(3) . . . . ?
C7 C1 C2 Ru1 -127.9(2) . . . . ?
C7 C1 C2 C3 179.1(2) . . . . ?
C7 C1 C6 Ru1 128.1(2) . . . . ?
C7 C1 C6 C5 -179.8(2) . . . . ?
C10 C4 C5 Ru1 -122.6(2) . . . . ?
C10 C4 C5 C6 -176.4(2) . . . . ?
C11 O1 C12 C13 -0.6(3) . . . . ?
C11 N1 C13 C12 -0.2(3) . . . . ?
C12 O1 C11 N1 0.5(3) . . . . ?
C12 O1 C11 N2 -179.5(2) . . . . ?
C13 N1 C11 O1 -0.2(3) . . . . ?
C13 N1 C11 N2 179.8(3) . . . . ?
